data_4350807
loop_
_publ_author_name
'Guo, Yanchao'
'Shi, Tao'
'Si, Zhenjun'
'Duan, Qian'
'Shi, Linfang'

_publ_section_title
;
 Novel magnetic CoII complexes: Synthesis and characterization
;
_journal_name_full 'Inorganic Chemistry Communications'
_journal_page_first 15
_journal_page_last 18
_journal_paper_doi 10.1016/j.inoche.2013.04.039
_journal_volume 34
_journal_year 2013
_chemical_formula_moiety 'C29 H26 Co N2 O6, C2 H6 O'
_chemical_formula_sum 'C31 H32 Co N2 O7'
_chemical_formula_weight 603.52
_space_group_IT_number 14
_space_group_name_Hall '-P 2ybc'
_space_group_name_H-M_alt 'P 1 21/c 1'
_symmetry_cell_setting monoclinic
_symmetry_space_group_name_H-M 'P 1 21/c 1'
_atom_sites_solution_hydrogens geom
_atom_sites_solution_primary direct
_atom_sites_solution_secondary difmap
_cell_angle_alpha 90.00
_cell_angle_beta 96.2990(10)
_cell_angle_gamma 90.00
_cell_formula_units_Z 4
_cell_length_a 16.1863(11)
_cell_length_b 15.3953(10)
_cell_length_c 11.4987(8)
_cell_measurement_reflns_used 14288
_cell_measurement_temperature 293(2)
_cell_measurement_theta_max 25.10
_cell_measurement_theta_min 1.27
_cell_volume 2848.1(3)
_computing_cell_refinement 'SAINT (Bruker, 1999)'
_computing_data_collection 'SMART (Bruker, 1997)'
_computing_data_reduction SAINT
_computing_molecular_graphics 'SHELXTL-PLUS (Sheldrick, 1990)'
_computing_publication_material SHELXL-97
_computing_structure_refinement 'SHELXL-97 (Sheldrick, 1997)'
_computing_structure_solution 'SHELXS-97 (Sheldrick, 1997)'
_diffrn_ambient_temperature 293(2)
_diffrn_measured_fraction_theta_full 0.998
_diffrn_measured_fraction_theta_max 0.998
_diffrn_measurement_device_type 'Bruker APEX CCD area-detector'
_diffrn_measurement_method '\w scans'
_diffrn_radiation_monochromator graphite
_diffrn_radiation_source 'fine-focus sealed tube'
_diffrn_radiation_type MoK\a
_diffrn_radiation_wavelength 0.71073
_diffrn_reflns_av_R_equivalents 0.0486
_diffrn_reflns_av_sigmaI/netI 0.0589
_diffrn_reflns_limit_h_max 19
_diffrn_reflns_limit_h_min -19
_diffrn_reflns_limit_k_max 18
_diffrn_reflns_limit_k_min -16
_diffrn_reflns_limit_l_max 13
_diffrn_reflns_limit_l_min -10
_diffrn_reflns_number 14288
_diffrn_reflns_theta_full 25.10
_diffrn_reflns_theta_max 25.10
_diffrn_reflns_theta_min 1.27
_exptl_absorpt_coefficient_mu 0.654
_exptl_absorpt_correction_T_max 0.931
_exptl_absorpt_correction_T_min 0.784
_exptl_absorpt_correction_type multi-scan
_exptl_absorpt_process_details 'SADABS (Sheldrick, 1996)'
_exptl_crystal_colour ruby
_exptl_crystal_density_diffrn 1.407
_exptl_crystal_density_method 'not measured'
_exptl_crystal_description sheet
_exptl_crystal_F_000 1260
_exptl_crystal_size_max 0.42
_exptl_crystal_size_mid 0.31
_exptl_crystal_size_min 0.11
_refine_diff_density_max 1.044
_refine_diff_density_min -0.721
_refine_diff_density_rms 0.129
_refine_ls_extinction_method none
_refine_ls_goodness_of_fit_ref 1.049
_refine_ls_hydrogen_treatment mixed
_refine_ls_matrix_type full
_refine_ls_number_parameters 374
_refine_ls_number_reflns 5054
_refine_ls_number_restraints 1
_refine_ls_restrained_S_all 1.067
_refine_ls_R_factor_all 0.0868
_refine_ls_R_factor_gt 0.0549
_refine_ls_shift/su_max 0.000
_refine_ls_shift/su_mean 0.000
_refine_ls_structure_factor_coef Fsqd
_refine_ls_weighting_details 'calc w=1/[\s^2^(Fo^2^)+(0.1185P)^2^+0.3024P] where P=(Fo^2^+2Fc^2^)/3'
_refine_ls_weighting_scheme calc
_refine_ls_wR_factor_gt 0.1634
_refine_ls_wR_factor_ref 0.1901
_reflns_number_gt 3534
_reflns_number_total 5064
_reflns_threshold_expression >2sigma(I)
_cod_data_source_file Inorg6Chem-Commun-2013-34-15.cif
_cod_data_source_block st2-0001
_cod_original_sg_symbol_H-M P21/c
_cod_database_code 4350807

loop_
_symmetry_equiv_pos_as_xyz
'x, y, z'
'-x, y+1/2, -z+1/2'
'-x, -y, -z'
'x, -y-1/2, z-1/2'

loop_
_atom_site_label
_atom_site_type_symbol
_atom_site_fract_x
_atom_site_fract_y
_atom_site_fract_z
_atom_site_U_iso_or_equiv
_atom_site_adp_type
_atom_site_occupancy
_atom_site_symmetry_multiplicity
_atom_site_calc_flag
_atom_site_refinement_flags
_atom_site_disorder_assembly
_atom_site_disorder_group
C1 C 0.5569(3) -0.0864(3) 0.2962(4) 0.0356(11) Uani 1 1 d . . .
H1 H 0.5697 -0.0677 0.3730 0.043 Uiso 1 1 calc R . .
C2 C 0.6049(3) -0.1505(3) 0.2549(5) 0.0412(12) Uani 1 1 d . . .
H2 H 0.6486 -0.1750 0.3031 0.049 Uiso 1 1 calc R . .
C3 C 0.5874(3) -0.1777(3) 0.1414(4) 0.0387(12) Uani 1 1 d . . .
H3 H 0.6196 -0.2201 0.1105 0.046 Uiso 1 1 calc R . .
C4 C 0.5203(3) -0.1403(3) 0.0734(4) 0.0340(11) Uani 1 1 d . . .
H4 H 0.5071 -0.1575 -0.0040 0.041 Uiso 1 1 calc R . .
C5 C 0.4735(2) -0.0774(3) 0.1217(4) 0.0246(9) Uani 1 1 d . . .
C6 C 0.3981(3) -0.0381(3) 0.0586(4) 0.0254(9) Uani 1 1 d . . .
C7 C 0.3687(3) -0.0584(3) -0.0551(4) 0.0327(10) Uani 1 1 d . . .
H7 H 0.3968 -0.0983 -0.0970 0.039 Uiso 1 1 calc R . .
C8 C 0.2978(3) -0.0194(3) -0.1059(4) 0.0394(12) Uani 1 1 d . . .
H8 H 0.2770 -0.0327 -0.1824 0.047 Uiso 1 1 calc R . .
C9 C 0.2580(3) 0.0397(3) -0.0421(4) 0.0397(12) Uani 1 1 d . . .
H9 H 0.2097 0.0669 -0.0748 0.048 Uiso 1 1 calc R . .
C10 C 0.2901(3) 0.0580(3) 0.0689(4) 0.0334(11) Uani 1 1 d . . .
H10 H 0.2630 0.0987 0.1110 0.040 Uiso 1 1 calc R . .
C11 C 0.2718(3) 0.1285(3) 0.4011(4) 0.0341(11) Uani 1 1 d . . .
C12 C 0.2033(3) 0.1945(3) 0.3954(4) 0.0327(11) Uani 1 1 d . . .
C13 C 0.1838(3) 0.2470(3) 0.2999(4) 0.0317(10) Uani 1 1 d . . .
H13 H 0.2157 0.2442 0.2375 0.038 Uiso 1 1 calc R . .
C14 C 0.1179(3) 0.3039(3) 0.2948(4) 0.0311(10) Uani 1 1 d . . .
H14 H 0.1061 0.3391 0.2294 0.037 Uiso 1 1 calc R . .
C15 C 0.0686(2) 0.3092(3) 0.3866(4) 0.0297(10) Uani 1 1 d . . .
C16 C 0.0895(3) 0.2579(4) 0.4833(4) 0.0487(14) Uani 1 1 d . . .
H16 H 0.0585 0.2619 0.5465 0.058 Uiso 1 1 calc R . .
C17 C 0.1552(3) 0.2009(4) 0.4887(4) 0.0473(14) Uani 1 1 d . . .
H17 H 0.1676 0.1665 0.5548 0.057 Uiso 1 1 calc R . .
C18 C -0.0076(2) 0.3658(3) 0.3790(4) 0.0344(11) Uani 1 1 d . . .
H18A H -0.0063 0.4067 0.3150 0.041 Uiso 1 1 calc R . .
H18B H -0.0080 0.3986 0.4509 0.041 Uiso 1 1 calc R . .
C19 C -0.0865(3) 0.3106(3) 0.3591(4) 0.0314(10) Uani 1 1 d . . .
H19 H -0.0854 0.2674 0.4218 0.038 Uiso 1 1 calc R . .
C20 C -0.0891(3) 0.2631(3) 0.2423(5) 0.0412(12) Uani 1 1 d . . .
C21 C -0.0915(5) 0.1676(4) 0.2457(7) 0.090(2) Uani 1 1 d . . .
H21A H -0.0931 0.1451 0.1677 0.134 Uiso 1 1 calc R . .
H21B H -0.1402 0.1491 0.2796 0.134 Uiso 1 1 calc R . .
H21C H -0.0428 0.1464 0.2922 0.134 Uiso 1 1 calc R . .
C22 C -0.1650(2) 0.3672(3) 0.3614(4) 0.0311(10) Uani 1 1 d . . .
H22A H -0.1610 0.3997 0.4341 0.037 Uiso 1 1 calc R . .
H22B H -0.1678 0.4087 0.2975 0.037 Uiso 1 1 calc R . .
C23 C -0.2433(2) 0.3140(3) 0.3506(4) 0.0286(10) Uani 1 1 d . . .
C24 C -0.2609(3) 0.2579(3) 0.4400(4) 0.0367(11) Uani 1 1 d . . .
H24 H -0.2241 0.2545 0.5079 0.044 Uiso 1 1 calc R . .
C25 C -0.3311(3) 0.2078(3) 0.4297(4) 0.0333(10) Uani 1 1 d . . .
H25 H -0.3419 0.1716 0.4910 0.040 Uiso 1 1 calc R . .
C26 C -0.3866(2) 0.2105(3) 0.3284(3) 0.0247(9) Uani 1 1 d . . .
C27 C -0.3700(3) 0.2661(3) 0.2391(4) 0.0291(10) Uani 1 1 d . . .
H27 H -0.4069 0.2692 0.1712 0.035 Uiso 1 1 calc R . .
C28 C -0.2995(3) 0.3169(3) 0.2500(4) 0.0298(10) Uani 1 1 d . . .
H28 H -0.2892 0.3536 0.1890 0.036 Uiso 1 1 calc R . .
C29 C -0.4626(2) 0.1549(3) 0.3163(4) 0.0259(9) Uani 1 1 d . . .
C30 C 0.1727(6) 0.0046(6) 0.6273(9) 0.121(3) Uani 1 1 d D . .
H30A H 0.2314 -0.0041 0.6263 0.181 Uiso 1 1 calc R . .
H30B H 0.1542 -0.0267 0.6918 0.181 Uiso 1 1 calc R . .
H30C H 0.1616 0.0654 0.6358 0.181 Uiso 1 1 calc R . .
C31 C 0.1222(8) -0.0316(8) 0.5021(11) 0.167(6) Uani 1 1 d D . .
H31A H 0.1413 -0.0912 0.4983 0.200 Uiso 1 1 calc R . .
H31B H 0.1492 -0.0008 0.4430 0.200 Uiso 1 1 calc R . .
N1 N 0.4929(2) -0.0498(2) 0.2322(3) 0.0273(8) Uani 1 1 d . . .
N2 N 0.3589(2) 0.0202(2) 0.1209(3) 0.0253(8) Uani 1 1 d . . .
O1 O 0.31952(17) 0.13197(19) 0.3211(3) 0.0318(7) Uani 1 1 d . . .
O2 O 0.3859(2) -0.0307(2) 0.4190(3) 0.0315(7) Uani 1 1 d . . .
H2A H 0.4178 -0.0722 0.4248 0.047 Uiso 1 1 calc R . .
O3 O -0.48067(17) 0.10959(19) 0.4020(2) 0.0300(7) Uani 1 1 d . . .
O4 O -0.50777(17) 0.15201(19) 0.2206(2) 0.0294(7) Uani 1 1 d . . .
O5 O -0.0876(2) 0.3025(3) 0.1518(3) 0.0601(11) Uani 1 1 d . . .
O6 O 0.2783(2) 0.0756(3) 0.4826(3) 0.0720(14) Uani 1 1 d . . .
O7 O 0.0231(11) -0.0375(12) 0.443(2) 0.512(18) Uani 1 1 d . . .
H7A H 0.0035 0.0116 0.4357 0.768 Uiso 1 1 calc R . .
Co1 Co 0.41645(3) 0.05054(4) 0.28867(5) 0.0247(2) Uani 1 1 d . . .
H2C H 0.347(5) 0.004(5) 0.447(7) 0.12(3) Uiso 1 1 d . . .

loop_
_atom_site_aniso_label
_atom_site_aniso_U_11
_atom_site_aniso_U_22
_atom_site_aniso_U_33
_atom_site_aniso_U_23
_atom_site_aniso_U_13
_atom_site_aniso_U_12
C1 0.036(3) 0.041(3) 0.030(3) 0.004(2) 0.002(2) 0.003(2)
C2 0.034(3) 0.044(3) 0.046(3) 0.003(2) 0.003(2) 0.010(2)
C3 0.040(3) 0.030(2) 0.049(3) -0.003(2) 0.017(2) 0.003(2)
C4 0.038(3) 0.033(2) 0.032(3) -0.004(2) 0.012(2) -0.003(2)
C5 0.028(2) 0.025(2) 0.022(2) -0.0006(18) 0.0063(18) -0.0036(17)
C6 0.029(2) 0.026(2) 0.022(2) -0.0012(18) 0.0073(18) -0.0092(17)
C7 0.035(3) 0.038(3) 0.025(2) -0.004(2) 0.006(2) -0.007(2)
C8 0.045(3) 0.051(3) 0.021(2) 0.004(2) -0.001(2) -0.010(2)
C9 0.033(3) 0.056(3) 0.028(3) 0.008(2) -0.006(2) -0.001(2)
C10 0.030(2) 0.037(3) 0.034(3) 0.002(2) 0.007(2) 0.0014(19)
C11 0.030(2) 0.050(3) 0.022(2) -0.003(2) 0.0005(19) 0.004(2)
C12 0.023(2) 0.054(3) 0.022(2) -0.004(2) 0.0035(18) 0.006(2)
C13 0.027(2) 0.045(3) 0.025(2) -0.006(2) 0.0088(18) 0.000(2)
C14 0.029(2) 0.040(3) 0.026(2) 0.003(2) 0.0069(18) -0.0009(19)
C15 0.020(2) 0.044(3) 0.026(2) -0.005(2) 0.0018(17) -0.0018(18)
C16 0.038(3) 0.082(4) 0.028(3) 0.001(3) 0.017(2) 0.015(3)
C17 0.042(3) 0.079(4) 0.022(2) 0.009(3) 0.009(2) 0.017(3)
C18 0.025(2) 0.046(3) 0.033(2) -0.003(2) 0.0054(19) 0.000(2)
C19 0.025(2) 0.042(3) 0.027(2) 0.000(2) 0.0022(18) 0.0028(19)
C20 0.027(2) 0.052(3) 0.045(3) -0.005(3) 0.003(2) 0.000(2)
C21 0.140(7) 0.054(4) 0.077(5) -0.025(4) 0.023(5) -0.013(4)
C22 0.026(2) 0.039(3) 0.029(2) 0.000(2) 0.0017(18) 0.0010(19)
C23 0.022(2) 0.034(2) 0.030(2) -0.001(2) 0.0070(18) 0.0015(18)
C24 0.032(2) 0.057(3) 0.020(2) 0.007(2) -0.0051(18) -0.006(2)
C25 0.032(2) 0.044(3) 0.024(2) 0.005(2) 0.0028(19) -0.008(2)
C26 0.025(2) 0.030(2) 0.020(2) -0.0036(18) 0.0046(17) 0.0021(17)
C27 0.026(2) 0.038(2) 0.023(2) 0.000(2) 0.0010(17) 0.0025(19)
C28 0.026(2) 0.037(2) 0.027(2) 0.005(2) 0.0047(18) 0.0010(19)
C29 0.025(2) 0.027(2) 0.027(2) -0.0054(19) 0.0055(18) 0.0045(17)
C30 0.130(8) 0.103(7) 0.138(9) 0.018(7) 0.052(7) -0.012(6)
C31 0.165(12) 0.144(10) 0.208(15) -0.021(10) 0.094(12) -0.056(9)
N1 0.0261(19) 0.030(2) 0.026(2) 0.0001(16) 0.0028(15) 0.0005(15)
N2 0.0245(19) 0.0307(19) 0.0204(18) 0.0033(16) 0.0009(15) -0.0004(15)
O1 0.0271(16) 0.0399(17) 0.0304(17) -0.0038(14) 0.0122(13) -0.0011(13)
O2 0.0340(18) 0.0354(17) 0.0254(17) 0.0017(14) 0.0048(14) 0.0005(14)
O3 0.0269(15) 0.0400(18) 0.0233(15) 0.0047(14) 0.0044(12) -0.0046(13)
O4 0.0294(16) 0.0388(17) 0.0200(15) -0.0026(13) 0.0031(13) -0.0011(13)
O5 0.066(3) 0.081(3) 0.033(2) -0.003(2) 0.0047(19) 0.000(2)
O6 0.070(3) 0.109(3) 0.042(2) 0.040(2) 0.035(2) 0.055(3)
O7 0.32(2) 0.45(3) 0.80(5) -0.38(3) 0.22(3) -0.057(18)
Co1 0.0244(3) 0.0314(4) 0.0187(3) -0.0017(2) 0.0040(2) 0.0001(2)

loop_
_atom_type_symbol
_atom_type_description
_atom_type_scat_dispersion_real
_atom_type_scat_dispersion_imag
_atom_type_scat_source
C C 0.0033 0.0016 'International Tables Vol C Tables 4.2.6.8 and 6.1.1.4'
H H 0.0000 0.0000 'International Tables Vol C Tables 4.2.6.8 and 6.1.1.4'
N N 0.0061 0.0033 'International Tables Vol C Tables 4.2.6.8 and 6.1.1.4'
O O 0.0106 0.0060 'International Tables Vol C Tables 4.2.6.8 and 6.1.1.4'
Co Co 0.3494 0.9721 'International Tables Vol C Tables 4.2.6.8 and 6.1.1.4'

loop_
_geom_angle_atom_site_label_1
_geom_angle_atom_site_label_2
_geom_angle_atom_site_label_3
_geom_angle
_geom_angle_site_symmetry_1
_geom_angle_site_symmetry_3
N1 C1 C2 123.4(5) . .
N1 C1 H1 118.3 . .
C2 C1 H1 118.3 . .
C3 C2 C1 118.9(5) . .
C3 C2 H2 120.5 . .
C1 C2 H2 120.5 . .
C2 C3 C4 118.4(4) . .
C2 C3 H3 120.8 . .
C4 C3 H3 120.8 . .
C5 C4 C3 119.5(4) . .
C5 C4 H4 120.3 . .
C3 C4 H4 120.3 . .
N1 C5 C4 121.3(4) . .
N1 C5 C6 115.4(3) . .
C4 C5 C6 123.2(4) . .
N2 C6 C7 121.4(4) . .
N2 C6 C5 114.9(4) . .
C7 C6 C5 123.6(4) . .
C8 C7 C6 119.5(4) . .
C8 C7 H7 120.2 . .
C6 C7 H7 120.2 . .
C7 C8 C9 118.9(4) . .
C7 C8 H8 120.5 . .
C9 C8 H8 120.5 . .
C10 C9 C8 119.2(5) . .
C10 C9 H9 120.4 . .
C8 C9 H9 120.4 . .
N2 C10 C9 122.9(4) . .
N2 C10 H10 118.5 . .
C9 C10 H10 118.5 . .
O6 C11 O1 124.8(4) . .
O6 C11 C12 118.7(4) . .
O1 C11 C12 116.5(4) . .
C13 C12 C17 118.3(4) . .
C13 C12 C11 122.6(4) . .
C17 C12 C11 119.1(4) . .
C12 C13 C14 121.2(4) . .
C12 C13 H13 119.4 . .
C14 C13 H13 119.4 . .
C13 C14 C15 120.7(4) . .
C13 C14 H14 119.6 . .
C15 C14 H14 119.6 . .
C16 C15 C14 117.9(4) . .
C16 C15 C18 120.4(4) . .
C14 C15 C18 121.6(4) . .
C17 C16 C15 121.6(4) . .
C17 C16 H16 119.2 . .
C15 C16 H16 119.2 . .
C16 C17 C12 120.3(5) . .
C16 C17 H17 119.9 . .
C12 C17 H17 119.9 . .
C15 C18 C19 110.7(4) . .
C15 C18 H18A 109.5 . .
C19 C18 H18A 109.5 . .
C15 C18 H18B 109.5 . .
C19 C18 H18B 109.5 . .
H18A C18 H18B 108.1 . .
C20 C19 C18 109.9(4) . .
C20 C19 C22 110.0(4) . .
C18 C19 C22 111.1(4) . .
C20 C19 H19 108.6 . .
C18 C19 H19 108.6 . .
C22 C19 H19 108.6 . .
O5 C20 C21 121.9(5) . .
O5 C20 C19 121.1(5) . .
C21 C20 C19 117.0(5) . .
C20 C21 H21A 109.5 . .
C20 C21 H21B 109.5 . .
H21A C21 H21B 109.5 . .
C20 C21 H21C 109.5 . .
H21A C21 H21C 109.5 . .
H21B C21 H21C 109.5 . .
C23 C22 C19 112.3(4) . .
C23 C22 H22A 109.1 . .
C19 C22 H22A 109.1 . .
C23 C22 H22B 109.1 . .
C19 C22 H22B 109.1 . .
H22A C22 H22B 107.9 . .
C28 C23 C24 117.6(4) . .
C28 C23 C22 121.3(4) . .
C24 C23 C22 121.0(4) . .
C25 C24 C23 121.3(4) . .
C25 C24 H24 119.3 . .
C23 C24 H24 119.3 . .
C24 C25 C26 120.6(4) . .
C24 C25 H25 119.7 . .
C26 C25 H25 119.7 . .
C27 C26 C25 118.7(4) . .
C27 C26 C29 120.6(4) . .
C25 C26 C29 120.7(4) . .
C28 C27 C26 120.6(4) . .
C28 C27 H27 119.7 . .
C26 C27 H27 119.7 . .
C27 C28 C23 121.1(4) . .
C27 C28 H28 119.4 . .
C23 C28 H28 119.4 . .
O4 C29 O3 120.1(4) . .
O4 C29 C26 119.9(4) . .
O3 C29 C26 120.1(4) . .
C31 C30 H30A 109.5 . .
C31 C30 H30B 109.5 . .
H30A C30 H30B 109.5 . .
C31 C30 H30C 109.5 . .
H30A C30 H30C 109.5 . .
H30B C30 H30C 109.5 . .
C30 C31 O7 136.4(11) . .
C30 C31 H31A 103.0 . .
O7 C31 H31A 103.0 . .
C30 C31 H31B 103.0 . .
O7 C31 H31B 103.0 . .
H31A C31 H31B 105.1 . .
C1 N1 C5 118.4(4) . .
C1 N1 Co1 125.7(3) . .
C5 N1 Co1 115.8(3) . .
C10 N2 C6 118.0(4) . .
C10 N2 Co1 125.2(3) . .
C6 N2 Co1 116.7(3) . .
C11 O1 Co1 129.7(3) . .
Co1 O2 H2A 109.5 . .
Co1 O2 H2C 98(5) . .
H2A O2 H2C 151.5 . .
C29 O3 Co1 89.5(2) . 1_455
C29 O4 Co1 90.4(2) . 1_455
C31 O7 H7A 109.5 . .
O2 Co1 O1 89.39(12) . .
O2 Co1 N2 114.64(13) . .
O1 Co1 N2 91.82(12) . .
O2 Co1 N1 88.60(13) . .
O1 Co1 N1 166.38(13) . .
N2 Co1 N1 76.82(13) . .
O2 Co1 O4 152.51(12) . 1_655
O1 Co1 O4 95.61(11) . 1_655
N2 Co1 O4 92.26(12) . 1_655
N1 Co1 O4 92.37(12) . 1_655
O2 Co1 O3 92.68(12) . 1_655
O1 Co1 O3 100.52(11) . 1_655
N2 Co1 O3 150.21(12) . 1_655
N1 Co1 O3 93.04(12) . 1_655
O4 Co1 O3 59.83(10) 1_655 1_655

loop_
_geom_bond_atom_site_label_1
_geom_bond_atom_site_label_2
_geom_bond_distance
_geom_bond_site_symmetry_2
C1 N1 1.329(6) .
C1 C2 1.373(6) .
C1 H1 0.9300 .
C2 C3 1.370(7) .
C2 H2 0.9300 .
C3 C4 1.391(7) .
C3 H3 0.9300 .
C4 C5 1.383(6) .
C4 H4 0.9300 .
C5 N1 1.344(5) .
C5 C6 1.479(6) .
C6 N2 1.349(5) .
C6 C7 1.376(6) .
C7 C8 1.367(7) .
C7 H7 0.9300 .
C8 C9 1.373(7) .
C8 H8 0.9300 .
C9 C10 1.354(6) .
C9 H9 0.9300 .
C10 N2 1.339(6) .
C10 H10 0.9300 .
C11 O6 1.237(5) .
C11 O1 1.266(5) .
C11 C12 1.500(6) .
C12 C13 1.373(6) .
C12 C17 1.397(6) .
C13 C14 1.376(6) .
C13 H13 0.9300 .
C14 C15 1.393(6) .
C14 H14 0.9300 .
C15 C16 1.375(6) .
C15 C18 1.505(6) .
C16 C17 1.374(7) .
C16 H16 0.9300 .
C17 H17 0.9300 .
C18 C19 1.529(6) .
C18 H18A 0.9700 .
C18 H18B 0.9700 .
C19 C20 1.526(7) .
C19 C22 1.544(6) .
C19 H19 0.9800 .
C20 O5 1.206(6) .
C20 C21 1.471(8) .
C21 H21A 0.9600 .
C21 H21B 0.9600 .
C21 H21C 0.9600 .
C22 C23 1.502(6) .
C22 H22A 0.9700 .
C22 H22B 0.9700 .
C23 C28 1.392(6) .
C23 C24 1.396(6) .
C24 C25 1.369(6) .
C24 H24 0.9300 .
C25 C26 1.391(6) .
C25 H25 0.9300 .
C26 C27 1.385(6) .
C26 C29 1.493(6) .
C27 C28 1.378(6) .
C27 H27 0.9300 .
C28 H28 0.9300 .
C29 O4 1.253(5) .
C29 O3 1.268(5) .
C30 C31 1.672(9) .
C30 H30A 0.9600 .
C30 H30B 0.9600 .
C30 H30C 0.9600 .
C31 O7 1.68(2) .
C31 H31A 0.9700 .
C31 H31B 0.9700 .
N1 Co1 2.125(3) .
N2 Co1 2.101(3) .
O1 Co1 2.074(3) .
O2 Co1 2.054(3) .
O2 H2A 0.8200 .
O2 H2C 0.91(8) .
O3 Co1 2.196(3) 1_455
O4 Co1 2.184(3) 1_455
O7 H7A 0.8200 .
Co1 O4 2.184(3) 1_655
Co1 O3 2.196(3) 1_655
